data_2018303
loop_
_publ_author_name
'Tutughamiarso, Maya'
'Bolte, Michael'

_publ_section_title
;
 A new polymorph and two pseudopolymorphs of pyrimethamine
;
_journal_coeditor_code SK3416
_journal_issue 11
_journal_name_full 'Acta Crystallographica Section C'
_journal_page_first o428
_journal_page_last o434
_journal_paper_doi 10.1107/S0108270111038868
_journal_volume 67
_journal_year 2011
_chemical_formula_iupac 'C22 H27 Cl N6 O2'
_chemical_formula_moiety 'C22 H27 Cl N6 O2'
_chemical_formula_sum 'C22 H27 Cl N6 O2'
_chemical_formula_weight 442.95
_chemical_name_systematic
;
5,5'-(5-(4-chlorophenyl)-6-ethylpyrimidine-2,4-diyl)bis(azanediyl)bis(1-
methylpyrrolidin-2-one)
;
_space_group_IT_number 2
_symmetry_cell_setting triclinic
_symmetry_space_group_name_Hall '-P 1'
_symmetry_space_group_name_H-M 'P -1'
_atom_sites_solution_hydrogens geom
_atom_sites_solution_primary direct
_atom_sites_solution_secondary difmap
_audit_creation_method SHELXL97
_cell_angle_alpha 95.363(7)
_cell_angle_beta 92.435(7)
_cell_angle_gamma 93.783(7)
_cell_formula_units_Z 2
_cell_length_a 6.7742(6)
_cell_length_b 9.2265(8)
_cell_length_c 17.3345(15)
_cell_measurement_reflns_used 5506
_cell_measurement_temperature 173(2)
_cell_measurement_theta_max 25.96
_cell_measurement_theta_min 3.30
_cell_volume 1075.06(16)
_computing_cell_refinement 'X-AREA (Stoe & Cie, 2001)'
_computing_data_collection 'X-AREA (Stoe & Cie, 2001)'
_computing_data_reduction 'X-AREA (Stoe & Cie, 2001)'
_computing_molecular_graphics
;
Mercury (Version 2.2; Macrae <i>et al.</i>, 2008) and XP (Sheldrick,
2008)
;
_computing_publication_material 'publCIF (Westrip, 2010)'
_computing_structure_refinement 'SHELXL97 (Sheldrick, 2008)'
_computing_structure_solution 'SHELXS97 (Sheldrick, 2008)'
_diffrn_ambient_temperature 173(2)
_diffrn_measured_fraction_theta_full 0.997
_diffrn_measured_fraction_theta_max 0.997
_diffrn_measurement_device_type 'Stoe IPDS II two-circle'
_diffrn_measurement_method \w
_diffrn_radiation_monochromator graphite
_diffrn_radiation_source 'fine-focus sealed tube'
_diffrn_radiation_type MoK\a
_diffrn_radiation_wavelength 0.71073
_diffrn_reflns_av_R_equivalents 0.1153
_diffrn_reflns_av_sigmaI/netI 0.1049
_diffrn_reflns_limit_h_max 7
_diffrn_reflns_limit_h_min -8
_diffrn_reflns_limit_k_max 10
_diffrn_reflns_limit_k_min -10
_diffrn_reflns_limit_l_max 20
_diffrn_reflns_limit_l_min -20
_diffrn_reflns_number 15311
_diffrn_reflns_theta_full 25.03
_diffrn_reflns_theta_max 25.03
_diffrn_reflns_theta_min 3.29
_diffrn_standards_number 0
_exptl_absorpt_coefficient_mu 0.210
_exptl_absorpt_correction_T_max 0.9793
_exptl_absorpt_correction_T_min 0.9021
_exptl_absorpt_correction_type multi-scan
_exptl_absorpt_process_details '[MULABS (Spek, 2009; Blessing, 1995)]'
_exptl_crystal_colour yellow
_exptl_crystal_density_diffrn 1.368
_exptl_crystal_density_method 'not measured'
_exptl_crystal_description block
_exptl_crystal_F_000 468
_exptl_crystal_size_max 0.50
_exptl_crystal_size_mid 0.20
_exptl_crystal_size_min 0.10
_refine_diff_density_max 0.970
_refine_diff_density_min -0.340
_refine_ls_extinction_method none
_refine_ls_goodness_of_fit_ref 0.896
_refine_ls_hydrogen_treatment mixed
_refine_ls_matrix_type full
_refine_ls_number_parameters 288
_refine_ls_number_reflns 3776
_refine_ls_number_restraints 2
_refine_ls_restrained_S_all 0.896
_refine_ls_R_factor_all 0.1026
_refine_ls_R_factor_gt 0.0613
_refine_ls_shift/su_max 0.000
_refine_ls_shift/su_mean 0.000
_refine_ls_structure_factor_coef Fsqd
_refine_ls_weighting_details 'calc w=1/[\s^2^(Fo^2^)+(0.0864P)^2^+0.0000P] where P=(Fo^2^+2Fc^2^)/3'
_refine_ls_weighting_scheme calc
_refine_ls_wR_factor_gt 0.1461
_refine_ls_wR_factor_ref 0.1607
_reflns_number_gt 2262
_reflns_number_total 3776
_reflns_threshold_expression I>2\s(I)
_cod_data_source_file sk3416.cif
_cod_data_source_block II
_cod_database_code 2018303
_cod_database_fobs_code 2018303

loop_
_symmetry_equiv_pos_as_xyz
'x, y, z'
'-x, -y, -z'

loop_
_atom_site_type_symbol
_atom_site_label
_atom_site_fract_x
_atom_site_fract_y
_atom_site_fract_z
_atom_site_U_iso_or_equiv
_atom_site_adp_type
_atom_site_calc_flag
_atom_site_refinement_flags
_atom_site_occupancy
_atom_site_symmetry_multiplicity
N N1 0.8705(4) 0.4432(3) 0.80613(16) 0.0270(7) Uani d . 1 1
C C2 0.8573(5) 0.4213(3) 0.72882(19) 0.0219(7) Uani d . 1 1
N N3 0.7607(4) 0.5018(3) 0.67996(15) 0.0231(6) Uani d . 1 1
C C4 0.6666(4) 0.6127(3) 0.71342(18) 0.0215(7) Uani d . 1 1
C C5 0.6604(5) 0.6412(3) 0.79492(19) 0.0237(7) Uani d . 1 1
C C6 0.7672(5) 0.5520(3) 0.83870(19) 0.0242(7) Uani d . 1 1
N N21 0.9510(4) 0.3091(3) 0.69387(17) 0.0284(7) Uani d D 1 1
H H21 0.929(6) 0.294(4) 0.6440(12) 0.034 Uiso d D 1 1
N N41 0.5749(4) 0.6985(3) 0.66465(16) 0.0267(7) Uani d D 1 1
H H41 0.524(5) 0.776(3) 0.685(2) 0.032 Uiso d D 1 1
C C51 0.5361(5) 0.7563(3) 0.82962(18) 0.0236(7) Uani d . 1 1
C C52 0.6172(5) 0.8900(4) 0.8635(2) 0.0347(9) Uani d . 1 1
H H52 0.7566 0.9107 0.8647 0.042 Uiso calc R 1 1
C C53 0.4986(6) 0.9941(4) 0.8955(2) 0.0426(10) Uani d . 1 1
H H53 0.5564 1.0851 0.9188 0.051 Uiso calc R 1 1
C C54 0.2981(6) 0.9652(4) 0.8935(2) 0.0329(9) Uani d . 1 1
C C55 0.2116(6) 0.8326(4) 0.8617(2) 0.0377(9) Uani d . 1 1
H H55 0.0722 0.8125 0.8613 0.045 Uiso calc R 1 1
C C56 0.3317(5) 0.7293(4) 0.8302(2) 0.0346(9) Uani d . 1 1
H H56 0.2731 0.6374 0.8083 0.041 Uiso calc R 1 1
C C61 0.7733(6) 0.5649(4) 0.9255(2) 0.0342(9) Uani d . 1 1
H H61A 0.6830 0.6393 0.9441 0.041 Uiso calc R 1 1
H H61B 0.9091 0.5989 0.9456 0.041 Uiso calc R 1 1
C C62 0.7138(7) 0.4217(4) 0.9580(2) 0.0447(10) Uani d . 1 1
H H62A 0.7203 0.4363 1.0148 0.067 Uiso calc R 1 1
H H62B 0.8045 0.3480 0.9409 0.067 Uiso calc R 1 1
H H62C 0.5783 0.3884 0.9394 0.067 Uiso calc R 1 1
Cl Cl1 0.14939(17) 1.09884(11) 0.93191(6) 0.0491(3) Uani d . 1 1
N N1X 1.2138(5) 0.1587(4) 0.7246(2) 0.0458(9) Uani d . 1 1
C C1X 1.3664(8) 0.2677(6) 0.7579(3) 0.0745(19) Uani d . 1 1
H H1X1 1.4936 0.2234 0.7611 0.112 Uiso calc R 1 1
H H1X2 1.3313 0.3048 0.8100 0.112 Uiso calc R 1 1
H H1X3 1.3770 0.3484 0.7250 0.112 Uiso calc R 1 1
C C3X 1.0565(8) -0.0519(6) 0.6667(3) 0.0688(15) Uani d . 1 1
H H3X1 1.0454 -0.0715 0.6095 0.083 Uiso calc R 1 1
H H3X2 1.0455 -0.1463 0.6896 0.083 Uiso calc R 1 1
C C4X 0.9096(7) 0.0348(5) 0.6922(4) 0.0669(15) Uani d . 1 1
H H4X1 0.8299 -0.0147 0.7299 0.080 Uiso calc R 1 1
H H4X2 0.8205 0.0530 0.6479 0.080 Uiso calc R 1 1
C C2X 1.2618(6) 0.0350(4) 0.6935(2) 0.0415(10) Uani d . 1 1
O O2X 1.4146(4) -0.0170(3) 0.68094(18) 0.0466(7) Uani d . 1 1
C C5X 1.0126(6) 0.1878(4) 0.7330(3) 0.0430(10) Uani d . 1 1
H H5X 0.9826 0.2008 0.7891 0.052 Uiso calc R 1 1
N N1Y 0.3334(4) 0.6563(3) 0.55957(16) 0.0263(6) Uani d . 1 1
C C1Y 0.1903(6) 0.5679(4) 0.5981(2) 0.0435(10) Uani d . 1 1
H H1Y1 0.0566 0.5808 0.5772 0.065 Uiso calc R 1 1
H H1Y2 0.1994 0.5982 0.6539 0.065 Uiso calc R 1 1
H H1Y3 0.2183 0.4650 0.5892 0.065 Uiso calc R 1 1
C C2Y 0.2861(5) 0.7304(4) 0.4997(2) 0.0272(8) Uani d . 1 1
O O2Y 0.1170(4) 0.7420(3) 0.47342(15) 0.0413(7) Uani d . 1 1
C C3Y 0.4759(5) 0.7889(4) 0.4678(2) 0.0320(8) Uani d . 1 1
H H3Y1 0.4657 0.8905 0.4549 0.038 Uiso calc R 1 1
H H3Y2 0.5085 0.7277 0.4207 0.038 Uiso calc R 1 1
C C4Y 0.6307(5) 0.7819(4) 0.5333(2) 0.0305(8) Uani d . 1 1
H H4Y1 0.6519 0.8771 0.5650 0.037 Uiso calc R 1 1
H H4Y2 0.7585 0.7546 0.5126 0.037 Uiso calc R 1 1
C C5Y 0.5433(5) 0.6633(3) 0.58196(18) 0.0246(7) Uani d . 1 1
H H5Y 0.5986 0.5678 0.5661 0.030 Uiso calc R 1 1

loop_
_atom_site_aniso_label
_atom_site_aniso_U_11
_atom_site_aniso_U_22
_atom_site_aniso_U_33
_atom_site_aniso_U_12
_atom_site_aniso_U_13
_atom_site_aniso_U_23
N1 0.0265(16) 0.0276(15) 0.0274(16) 0.0104(12) -0.0006(12) 0.0007(12)
C2 0.0170(16) 0.0215(16) 0.0271(18) 0.0035(13) -0.0003(13) 0.0000(13)
N3 0.0221(15) 0.0218(13) 0.0263(15) 0.0071(11) 0.0008(12) 0.0031(11)
C4 0.0173(16) 0.0209(16) 0.0261(17) 0.0017(13) -0.0009(13) 0.0020(13)
C5 0.0236(17) 0.0204(16) 0.0267(18) 0.0021(13) -0.0019(14) 0.0009(13)
C6 0.0225(17) 0.0220(16) 0.0275(18) 0.0025(13) -0.0026(14) -0.0001(14)
N21 0.0324(17) 0.0286(15) 0.0268(16) 0.0165(13) 0.0037(13) 0.0060(13)
N41 0.0352(17) 0.0205(14) 0.0251(15) 0.0124(12) -0.0020(13) 0.0004(12)
C51 0.0291(19) 0.0203(16) 0.0218(17) 0.0082(14) -0.0009(14) 0.0002(13)
C52 0.0262(19) 0.0320(19) 0.043(2) 0.0056(15) -0.0108(16) -0.0073(16)
C53 0.049(3) 0.0281(19) 0.047(2) 0.0105(17) -0.0133(19) -0.0143(17)
C54 0.042(2) 0.035(2) 0.0240(19) 0.0190(16) 0.0008(16) 0.0012(15)
C55 0.027(2) 0.032(2) 0.055(3) 0.0088(16) 0.0137(17) 0.0010(18)
C56 0.029(2) 0.0250(18) 0.048(2) 0.0001(15) 0.0044(17) -0.0057(16)
C61 0.039(2) 0.039(2) 0.0255(19) 0.0137(17) -0.0027(16) 0.0018(16)
C62 0.056(3) 0.049(2) 0.032(2) 0.013(2) 0.0062(19) 0.0092(18)
Cl1 0.0596(7) 0.0468(6) 0.0426(6) 0.0336(5) 0.0017(5) -0.0074(4)
N1X 0.048(2) 0.044(2) 0.051(2) 0.0229(16) 0.0091(16) 0.0157(16)
C1X 0.083(4) 0.073(3) 0.058(3) -0.060(3) -0.040(3) 0.025(3)
C3X 0.062(3) 0.058(3) 0.078(4) -0.015(3) 0.002(3) -0.021(3)
C4X 0.040(3) 0.045(3) 0.112(5) -0.009(2) -0.017(3) 0.010(3)
C2X 0.048(2) 0.045(2) 0.038(2) 0.028(2) 0.0097(18) 0.0150(18)
O2X 0.0376(16) 0.0360(14) 0.071(2) 0.0230(12) 0.0196(14) 0.0100(14)
C5X 0.042(2) 0.047(2) 0.047(2) 0.0289(19) 0.0147(18) 0.0176(19)
N1Y 0.0284(16) 0.0256(14) 0.0250(15) 0.0012(12) 0.0009(12) 0.0031(12)
C1Y 0.047(3) 0.044(2) 0.038(2) -0.0133(19) 0.0073(18) 0.0037(18)
C2Y 0.028(2) 0.0254(17) 0.0279(18) 0.0082(14) -0.0002(15) -0.0050(14)
O2Y 0.0291(15) 0.0609(17) 0.0333(15) 0.0156(13) -0.0054(11) -0.0046(13)
C3Y 0.039(2) 0.0303(18) 0.0281(19) 0.0055(15) 0.0021(16) 0.0054(15)
C4Y 0.0252(19) 0.0353(19) 0.0311(19) 0.0031(15) 0.0041(15) 0.0025(15)
C5Y 0.0292(18) 0.0240(16) 0.0216(17) 0.0114(14) -0.0007(14) 0.0016(13)

loop_
_atom_type_symbol
_atom_type_description
_atom_type_scat_dispersion_real
_atom_type_scat_dispersion_imag
_atom_type_scat_source
C C 0.0033 0.0016 'International Tables Vol C Tables 4.2.6.8 and 6.1.1.4'
H H 0.0000 0.0000 'International Tables Vol C Tables 4.2.6.8 and 6.1.1.4'
Cl Cl 0.1484 0.1585 'International Tables Vol C Tables 4.2.6.8 and 6.1.1.4'
N N 0.0061 0.0033 'International Tables Vol C Tables 4.2.6.8 and 6.1.1.4'
O O 0.0106 0.0060 'International Tables Vol C Tables 4.2.6.8 and 6.1.1.4'

loop_
_geom_angle_atom_site_label_1
_geom_angle_atom_site_label_2
_geom_angle_atom_site_label_3
_geom_angle
C2 N1 C6 116.3(3)
N1 C2 N3 126.5(3)
N1 C2 N21 118.3(3)
N3 C2 N21 115.1(3)
C4 N3 C2 116.0(3)
N3 C4 N41 116.6(3)
N3 C4 C5 122.5(3)
N41 C4 C5 121.0(3)
C6 C5 C4 116.0(3)
C6 C5 C51 123.4(3)
C4 C5 C51 120.6(3)
N1 C6 C5 122.6(3)
N1 C6 C61 114.4(3)
C5 C6 C61 123.0(3)
C2 N21 C5X 123.7(3)
C2 N21 H21 115(3)
C5X N21 H21 117(3)
C4 N41 C5Y 124.6(3)
C4 N41 H41 118(2)
C5Y N41 H41 117(2)
C52 C51 C56 117.7(3)
C52 C51 C5 122.4(3)
C56 C51 C5 119.9(3)
C53 C52 C51 121.1(4)
C53 C52 H52 119.5
C51 C52 H52 119.5
C54 C53 C52 119.7(3)
C54 C53 H53 120.2
C52 C53 H53 120.2
C53 C54 C55 121.1(3)
C53 C54 Cl1 119.3(3)
C55 C54 Cl1 119.6(3)
C54 C55 C56 118.7(3)
C54 C55 H55 120.7
C56 C55 H55 120.7
C55 C56 C51 121.8(3)
C55 C56 H56 119.1
C51 C56 H56 119.1
C6 C61 C62 112.9(3)
C6 C61 H61A 109.0
C62 C61 H61A 109.0
C6 C61 H61B 109.0
C62 C61 H61B 109.0
H61A C61 H61B 107.8
C61 C62 H62A 109.5
C61 C62 H62B 109.5
H62A C62 H62B 109.5
C61 C62 H62C 109.5
H62A C62 H62C 109.5
H62B C62 H62C 109.5
C2X N1X C5X 121.2(4)
C2X N1X C1X 120.2(4)
C5X N1X C1X 118.4(4)
N1X C1X H1X1 109.5
N1X C1X H1X2 109.5
H1X1 C1X H1X2 109.5
N1X C1X H1X3 109.5
H1X1 C1X H1X3 109.5
H1X2 C1X H1X3 109.5
C4X C3X C2X 106.7(4)
C4X C3X H3X1 110.4
C2X C3X H3X1 110.4
C4X C3X H3X2 110.4
C2X C3X H3X2 110.4
H3X1 C3X H3X2 108.6
C3X C4X C5X 108.5(4)
C3X C4X H4X1 110.0
C5X C4X H4X1 110.0
C3X C4X H4X2 110.0
C5X C4X H4X2 110.0
H4X1 C4X H4X2 108.4
O2X C2X N1X 134.5(4)
O2X C2X C3X 120.9(4)
N1X C2X C3X 104.5(4)
N1X C5X N21 114.5(3)
N1X C5X C4X 98.9(3)
N21 C5X C4X 111.3(3)
N1X C5X H5X 110.6
N21 C5X H5X 110.6
C4X C5X H5X 110.6
C2Y N1Y C1Y 123.5(3)
C2Y N1Y C5Y 115.3(3)
C1Y N1Y C5Y 121.1(3)
N1Y C1Y H1Y1 109.5
N1Y C1Y H1Y2 109.5
H1Y1 C1Y H1Y2 109.5
N1Y C1Y H1Y3 109.5
H1Y1 C1Y H1Y3 109.5
H1Y2 C1Y H1Y3 109.5
O2Y C2Y N1Y 125.4(3)
O2Y C2Y C3Y 126.5(3)
N1Y C2Y C3Y 108.0(3)
C2Y C3Y C4Y 104.0(3)
C2Y C3Y H3Y1 111.0
C4Y C3Y H3Y1 111.0
C2Y C3Y H3Y2 111.0
C4Y C3Y H3Y2 111.0
H3Y1 C3Y H3Y2 109.0
C3Y C4Y C5Y 104.6(3)
C3Y C4Y H4Y1 110.8
C5Y C4Y H4Y1 110.8
C3Y C4Y H4Y2 110.8
C5Y C4Y H4Y2 110.8
H4Y1 C4Y H4Y2 108.9
N41 C5Y N1Y 110.6(3)
N41 C5Y C4Y 113.9(3)
N1Y C5Y C4Y 102.5(2)
N41 C5Y H5Y 109.8
N1Y C5Y H5Y 109.8
C4Y C5Y H5Y 109.8

loop_
_geom_bond_atom_site_label_1
_geom_bond_atom_site_label_2
_geom_bond_distance
N1 C2 1.335(4)
N1 C6 1.355(4)
C2 N3 1.353(4)
C2 N21 1.358(4)
N3 C4 1.341(4)
C4 N41 1.368(4)
C4 C5 1.415(5)
C5 C6 1.387(4)
C5 C51 1.497(5)
C6 C61 1.497(5)
N21 C5X 1.437(4)
N21 H21 0.869(18)
N41 C5Y 1.443(4)
N41 H41 0.866(19)
C51 C52 1.385(5)
C51 C56 1.391(5)
C52 C53 1.384(5)
C52 H52 0.9500
C53 C54 1.365(6)
C53 H53 0.9500
C54 C55 1.377(5)
C54 Cl1 1.746(4)
C55 C56 1.382(5)
C55 H55 0.9500
C56 H56 0.9500
C61 C62 1.521(5)
C61 H61A 0.9900
C61 H61B 0.9900
C62 H62A 0.9800
C62 H62B 0.9800
C62 H62C 0.9800
N1X C2X 1.283(5)
N1X C5X 1.417(5)
N1X C1X 1.455(5)
C1X H1X1 0.9800
C1X H1X2 0.9800
C1X H1X3 0.9800
C3X C4X 1.379(8)
C3X C2X 1.588(6)
C3X H3X1 0.9900
C3X H3X2 0.9900
C4X C5X 1.619(6)
C4X H4X1 0.9900
C4X H4X2 0.9900
C2X O2X 1.190(5)
C5X H5X 1.0000
N1Y C2Y 1.334(4)
N1Y C1Y 1.450(5)
N1Y C5Y 1.454(4)
C1Y H1Y1 0.9800
C1Y H1Y2 0.9800
C1Y H1Y3 0.9800
C2Y O2Y 1.229(4)
C2Y C3Y 1.508(5)
C3Y C4Y 1.522(5)
C3Y H3Y1 0.9900
C3Y H3Y2 0.9900
C4Y C5Y 1.545(5)
C4Y H4Y1 0.9900
C4Y H4Y2 0.9900
C5Y H5Y 1.0000

loop_
_geom_hbond_atom_site_label_D
_geom_hbond_atom_site_label_H
_geom_hbond_atom_site_label_A
_geom_hbond_site_symmetry_A
_geom_hbond_distance_DH
_geom_hbond_distance_HA
_geom_hbond_distance_DA
_geom_hbond_angle_DHA
N21 H21 O2Y 2_666 0.869(18) 2.038(19) 2.906(4) 179(4)
N41 H41 O2X 1_465 0.866(19) 2.10(2) 2.900(4) 154(3)

loop_
_geom_torsion_atom_site_label_1
_geom_torsion_atom_site_label_2
_geom_torsion_atom_site_label_3
_geom_torsion_atom_site_label_4
_geom_torsion
_geom_torsion_publ_flag
C6 N1 C2 N3 4.0(5) ?
C6 N1 C2 N21 -177.0(3) ?
N1 C2 N3 C4 -1.3(5) ?
N21 C2 N3 C4 179.7(3) ?
C2 N3 C4 N41 177.5(3) ?
C2 N3 C4 C5 -2.6(4) ?
N3 C4 C5 C6 3.4(5) ?
N41 C4 C5 C6 -176.7(3) ?
N3 C4 C5 C51 -173.5(3) ?
N41 C4 C5 C51 6.3(5) ?
C2 N1 C6 C5 -2.9(5) ?
C2 N1 C6 C61 175.3(3) ?
C4 C5 C6 N1 -0.5(5) ?
C51 C5 C6 N1 176.4(3) ?
C4 C5 C6 C61 -178.6(3) ?
C51 C5 C6 C61 -1.8(5) ?
N1 C2 N21 C5X 19.2(5) ?
N3 C2 N21 C5X -161.7(3) y
N3 C4 N41 C5Y 11.4(5) y
C5 C4 N41 C5Y -168.5(3) ?
C6 C5 C51 C52 77.8(5) ?
C4 C5 C51 C52 -105.5(4) ?
C6 C5 C51 C56 -100.7(4) ?
C4 C5 C51 C56 76.0(4) ?
C56 C51 C52 C53 -1.1(5) ?
C5 C51 C52 C53 -179.6(3) ?
C51 C52 C53 C54 -0.4(6) ?
C52 C53 C54 C55 1.6(6) ?
C52 C53 C54 Cl1 -178.4(3) ?
C53 C54 C55 C56 -1.3(6) ?
Cl1 C54 C55 C56 178.7(3) ?
C54 C55 C56 C51 -0.2(6) ?
C52 C51 C56 C55 1.4(5) ?
C5 C51 C56 C55 180.0(3) ?
N1 C6 C61 C62 -52.6(4) ?
C5 C6 C61 C62 125.6(4) y
C2X C3X C4X C5X 3.2(6) ?
C5X N1X C2X O2X -178.6(4) ?
C1X N1X C2X O2X -3.9(7) ?
C5X N1X C2X C3X 3.9(5) ?
C1X N1X C2X C3X 178.6(4) ?
C4X C3X C2X O2X 177.8(5) ?
C4X C3X C2X N1X -4.3(6) ?
C2X N1X C5X N21 -120.3(4) ?
C1X N1X C5X N21 64.9(5) y
C2X N1X C5X C4X -1.9(5) ?
C1X N1X C5X C4X -176.8(4) ?
C2 N21 C5X N1X -128.3(4) ?
C2 N21 C5X C4X 120.7(4) ?
C3X C4X C5X N1X -1.2(5) ?
C3X C4X C5X N21 119.5(5) ?
C1Y N1Y C2Y O2Y 5.5(5) ?
C5Y N1Y C2Y O2Y -177.6(3) ?
C1Y N1Y C2Y C3Y -171.2(3) ?
C5Y N1Y C2Y C3Y 5.6(4) ?
O2Y C2Y C3Y C4Y 164.7(3) ?
N1Y C2Y C3Y C4Y -18.6(4) ?
C2Y C3Y C4Y C5Y 23.6(4) ?
C4 N41 C5Y N1Y 121.3(3) ?
C4 N41 C5Y C4Y -123.8(3) ?
C2Y N1Y C5Y N41 131.4(3) ?
C1Y N1Y C5Y N41 -51.6(4) y
C2Y N1Y C5Y C4Y 9.6(4) ?
C1Y N1Y C5Y C4Y -173.5(3) ?
C3Y C4Y C5Y N41 -139.9(3) ?
C3Y C4Y C5Y N1Y -20.3(3) ?
